data_7133768
loop_
_publ_author_name
'Tidma, Sirawit'
'Sutton, Gregory D.'
'Dang, Linh T. M.'
'Jiang, Chenggang'
'Teets, Thomas S.'

_publ_section_title
;
 Dual-emitting cyclometalated Ir(III) complexes with salicylaldimine-bound
 fluorophores for ratiometric oxygen sensing.
;
_journal_issue 81
_journal_name_full 'Chemical communications (Cambridge, England)'
_journal_page_first 11572
_journal_page_last 11575
_journal_paper_doi 10.1039/d4cc03220a
_journal_volume 60
_journal_year 2024
_chemical_formula_sum 'C43 H29 Ir N4 O3 S2'
_chemical_formula_weight 906.02
_space_group_crystal_system monoclinic
_space_group_IT_number 14
_space_group_name_Hall '-P 2yn'
_space_group_name_H-M_alt 'P 1 21/n 1'
_atom_sites_solution_hydrogens mixed
_audit_creation_method SHELXL-2018/3
_audit_update_record
;
2024-06-20 deposited with the CCDC.	2024-09-16 downloaded from the CCDC.
;
_cell_angle_alpha 90
_cell_angle_beta 100.365(2)
_cell_angle_gamma 90
_cell_formula_units_Z 4
_cell_length_a 15.564(2)
_cell_length_b 14.1664(19)
_cell_length_c 15.798(2)
_cell_measurement_reflns_used 9985
_cell_measurement_temperature 123(2)
_cell_measurement_theta_max 27.53
_cell_measurement_theta_min 2.49
_cell_volume 3426.4(8)
_computing_cell_refinement 'Bruker SAINT'
_computing_data_collection 'Bruker APEX2'
_computing_data_reduction 'Bruker SAINT'
_computing_molecular_graphics 'Bruker SHELXTL'
_computing_publication_material 'Bruker SHELXTL'
_computing_structure_refinement 'SHELXL-2018/3 (Sheldrick, 2018)'
_computing_structure_solution 'SHELXT 2018/2 (Sheldrick, 2018)'
_diffrn_ambient_temperature 123(2)
_diffrn_measured_fraction_theta_full 1.000
_diffrn_measured_fraction_theta_max 0.996
_diffrn_measurement_device_type 'Bruker APEX-II CCD'
_diffrn_measurement_method '\f and \w scans'
_diffrn_radiation_type MoK\a
_diffrn_radiation_wavelength 0.71073
_diffrn_reflns_av_R_equivalents 0.0327
_diffrn_reflns_av_unetI/netI 0.0341
_diffrn_reflns_Laue_measured_fraction_full 1.000
_diffrn_reflns_Laue_measured_fraction_max 0.996
_diffrn_reflns_limit_h_max 20
_diffrn_reflns_limit_h_min -10
_diffrn_reflns_limit_k_max 17
_diffrn_reflns_limit_k_min -18
_diffrn_reflns_limit_l_max 18
_diffrn_reflns_limit_l_min -20
_diffrn_reflns_number 20884
_diffrn_reflns_point_group_measured_fraction_full 1.000
_diffrn_reflns_point_group_measured_fraction_max 0.996
_diffrn_reflns_theta_full 25.242
_diffrn_reflns_theta_max 27.551
_diffrn_reflns_theta_min 1.691
_exptl_absorpt_coefficient_mu 4.069
_exptl_absorpt_correction_T_max 0.7456
_exptl_absorpt_correction_T_min 0.6079
_exptl_absorpt_correction_type multi-scan
_exptl_absorpt_process_details sadabs
_exptl_crystal_colour red
_exptl_crystal_density_diffrn 1.756
_exptl_crystal_description Rock
_exptl_crystal_F_000 1792
_exptl_crystal_size_max 0.300
_exptl_crystal_size_mid 0.300
_exptl_crystal_size_min 0.200
_refine_diff_density_max 1.787
_refine_diff_density_min -1.251
_refine_diff_density_rms 0.105
_refine_ls_extinction_method none
_refine_ls_goodness_of_fit_ref 1.032
_refine_ls_hydrogen_treatment mixed
_refine_ls_matrix_type full
_refine_ls_number_parameters 482
_refine_ls_number_reflns 7877
_refine_ls_number_restraints 1
_refine_ls_restrained_S_all 1.032
_refine_ls_R_factor_all 0.0291
_refine_ls_R_factor_gt 0.0245
_refine_ls_shift/su_max 0.004
_refine_ls_shift/su_mean 0.000
_refine_ls_structure_factor_coef Fsqd
_refine_ls_weighting_details 'w=1/[\s^2^(Fo^2^)+(0.0339P)^2^+0.9837P] where P=(Fo^2^+2Fc^2^)/3'
_refine_ls_weighting_scheme calc
_refine_ls_wR_factor_gt 0.0600
_refine_ls_wR_factor_ref 0.0619
_reflns_Friedel_coverage 0.000
_reflns_number_gt 7046
_reflns_number_total 7877
_reflns_threshold_expression 'I > 2\s(I)'
_cod_data_source_file d4cc03220a2.cif
_cod_data_source_block bt-C4
_cod_depositor_comments 'Adding full bibliography for 7133767--7133769.cif.'
_cod_original_sg_symbol_H-M 'P 21/n'
_cod_database_code 7133768
_shelx_shelxl_version_number 2018/3
_shelx_space_group_comment
; 
The symmetry employed for this shelxl refinement is uniquely defined 
by the following loop, which should always be used as a source of 
symmetry information in preference to the above space-group names. 
They are only intended as comments. 
;
_shelx_estimated_absorpt_t_min 0.375
_shelx_estimated_absorpt_t_max 0.497

loop_
_space_group_symop_operation_xyz
'x, y, z'
'-x+1/2, y+1/2, -z+1/2'
'-x, -y, -z'
'x-1/2, -y-1/2, z-1/2'

loop_
_atom_site_label
_atom_site_type_symbol
_atom_site_fract_x
_atom_site_fract_y
_atom_site_fract_z
_atom_site_U_iso_or_equiv
_atom_site_adp_type
_atom_site_occupancy
_atom_site_site_symmetry_order
_atom_site_calc_flag
_atom_site_refinement_flags_posn
_atom_site_refinement_flags_adp
_atom_site_refinement_flags_occupancy
_atom_site_disorder_assembly
_atom_site_disorder_group
Ir1 Ir 0.63108(2) 0.42165(2) 0.25355(2) 0.01223(4) Uani 1 1 d . . . . .
S1 S 0.37984(5) 0.46722(5) 0.06694(5) 0.02227(16) Uani 1 1 d . . . . .
S2 S 0.91724(5) 0.48989(6) 0.32319(5) 0.02268(16) Uani 1 1 d . . . . .
O1 O 0.64349(13) 0.28142(13) 0.30408(12) 0.0171(4) Uani 1 1 d . . . . .
O2 O 0.22990(14) 0.44265(14) 0.25454(14) 0.0230(5) Uani 1 1 d . . . . .
O3 O 0.09332(15) 0.39352(17) 0.22512(15) 0.0292(5) Uani 1 1 d . . . . .
N1 N 0.51418(15) 0.40034(16) 0.16975(15) 0.0153(5) Uani 1 1 d . . . . .
N2 N 0.75313(15) 0.45827(16) 0.32121(14) 0.0146(5) Uani 1 1 d . . . . .
N3 N 0.55816(15) 0.45360(16) 0.35175(15) 0.0153(5) Uani 1 1 d . . . . .
N4 N 0.52358(16) 0.54653(17) 0.35809(16) 0.0192(5) Uani 1 1 d D . . . .
H4 H 0.557(2) 0.5834(19) 0.335(2) 0.023 Uiso 1 1 d D U . . .
C1 C 0.54482(19) 0.3983(2) 0.41343(18) 0.0182(6) Uani 1 1 d . . . . .
H1A H 0.514686 0.424809 0.454971 0.022 Uiso 1 1 calc R U . . .
C11 C 0.47747(19) 0.2288(2) 0.16755(18) 0.0193(6) Uani 1 1 d . . . . .
H11A H 0.530993 0.210643 0.202712 0.023 Uiso 1 1 calc R U . . .
C12 C 0.4143(2) 0.1623(2) 0.13538(19) 0.0231(6) Uani 1 1 d . . . . .
H12A H 0.425471 0.097578 0.148767 0.028 Uiso 1 1 calc R U . . .
C13 C 0.3357(2) 0.1874(2) 0.0844(2) 0.0259(7) Uani 1 1 d . . . . .
H13A H 0.293719 0.139917 0.064889 0.031 Uiso 1 1 calc R U . . .
C14 C 0.3173(2) 0.2802(2) 0.06162(19) 0.0248(7) Uani 1 1 d . . . . .
H14A H 0.263367 0.297519 0.026733 0.030 Uiso 1 1 calc R U . . .
C15 C 0.38072(18) 0.3474(2) 0.09159(17) 0.0180(6) Uani 1 1 d . . . . .
C16 C 0.45952(18) 0.32283(19) 0.14645(17) 0.0157(6) Uani 1 1 d . . . . .
C21 C 0.61496(19) 0.55073(19) 0.19963(17) 0.0158(6) Uani 1 1 d . . . . .
C22 C 0.67088(19) 0.62840(19) 0.21002(18) 0.0185(6) Uani 1 1 d . . . . .
H22A H 0.725409 0.623773 0.248085 0.022 Uiso 1 1 calc R U . . .
C23 C 0.6488(2) 0.7125(2) 0.1660(2) 0.0235(7) Uani 1 1 d . . . . .
H23A H 0.689695 0.762901 0.172460 0.028 Uiso 1 1 calc R U . . .
C24 C 0.5678(2) 0.7242(2) 0.11268(19) 0.0239(7) Uani 1 1 d . . . . .
H24A H 0.552549 0.782858 0.084831 0.029 Uiso 1 1 calc R U . . .
C25 C 0.5103(2) 0.6494(2) 0.10099(19) 0.0224(6) Uani 1 1 d . . . . .
H25A H 0.454891 0.655864 0.064777 0.027 Uiso 1 1 calc R U . . .
C26 C 0.5342(2) 0.56373(19) 0.14284(18) 0.0175(6) Uani 1 1 d . . . . .
C27 C 0.48124(18) 0.4788(2) 0.13099(17) 0.0165(6) Uani 1 1 d . . . . .
C31 C 0.73727(19) 0.5292(2) 0.46358(18) 0.0195(6) Uani 1 1 d . . . . .
H31A H 0.676841 0.514731 0.457157 0.023 Uiso 1 1 calc R U . . .
C32 C 0.7801(2) 0.57429(19) 0.53679(19) 0.0215(7) Uani 1 1 d . . . . .
H32A H 0.748665 0.589758 0.581201 0.026 Uiso 1 1 calc R U . . .
C33 C 0.8683(2) 0.5975(2) 0.54677(19) 0.0232(7) Uani 1 1 d . . . . .
H33A H 0.896090 0.628788 0.597558 0.028 Uiso 1 1 calc R U . . .
C34 C 0.9152(2) 0.5757(2) 0.4842(2) 0.0237(7) Uani 1 1 d . . . . .
H34A H 0.975188 0.592305 0.490379 0.028 Uiso 1 1 calc R U . . .
C35 C 0.87274(19) 0.5281(2) 0.41042(18) 0.0186(6) Uani 1 1 d . . . . .
C36 C 0.78427(18) 0.50527(19) 0.39919(17) 0.0150(6) Uani 1 1 d . . . . .
C41 C 0.70571(18) 0.3833(2) 0.16744(17) 0.0149(5) Uani 1 1 d . . . . .
C42 C 0.6812(2) 0.3368(2) 0.08899(18) 0.0207(6) Uani 1 1 d . . . . .
H42A H 0.621817 0.319682 0.070370 0.025 Uiso 1 1 calc R U . . .
C43 C 0.7421(2) 0.3152(2) 0.03765(19) 0.0255(7) Uani 1 1 d . . . . .
H43A H 0.723007 0.285889 -0.016551 0.031 Uiso 1 1 calc R U . . .
C44 C 0.8302(2) 0.3354(2) 0.0635(2) 0.0272(7) Uani 1 1 d . . . . .
H44A H 0.871078 0.319585 0.027799 0.033 Uiso 1 1 calc R U . . .
C45 C 0.8576(2) 0.3789(2) 0.14223(19) 0.0227(6) Uani 1 1 d . . . . .
H45A H 0.917722 0.392331 0.161764 0.027 Uiso 1 1 calc R U . . .
C46 C 0.79584(19) 0.40259(19) 0.19230(18) 0.0172(6) Uani 1 1 d . . . . .
C47 C 0.81647(19) 0.4465(2) 0.27632(18) 0.0173(6) Uani 1 1 d . . . . .
C51 C 0.61585(18) 0.24864(19) 0.37001(17) 0.0159(6) Uani 1 1 d . . . . .
C52 C 0.62986(19) 0.1509(2) 0.39012(18) 0.0205(6) Uani 1 1 d . . . . .
H52A H 0.658383 0.113025 0.353923 0.025 Uiso 1 1 calc R U . . .
C53 C 0.6035(2) 0.1095(2) 0.4601(2) 0.0253(7) Uani 1 1 d . . . . .
H53A H 0.613893 0.044144 0.471124 0.030 Uiso 1 1 calc R U . . .
C54 C 0.5616(2) 0.1626(2) 0.51511(19) 0.0274(7) Uani 1 1 d . . . . .
H54A H 0.544044 0.134113 0.563707 0.033 Uiso 1 1 calc R U . . .
C55 C 0.5463(2) 0.2558(2) 0.49800(18) 0.0237(7) Uani 1 1 d . . . . .
H55A H 0.518210 0.291935 0.535778 0.028 Uiso 1 1 calc R U . . .
C56 C 0.57070(18) 0.3010(2) 0.42580(18) 0.0181(6) Uani 1 1 d . . . . .
C61 C 0.4374(2) 0.5623(2) 0.31480(18) 0.0181(6) Uani 1 1 d . . . . .
C62 C 0.37429(19) 0.4921(2) 0.30332(18) 0.0196(6) Uani 1 1 d . . . . .
H62A H 0.388426 0.429366 0.322182 0.024 Uiso 1 1 calc R U . . .
C63 C 0.29013(19) 0.5154(2) 0.26369(18) 0.0191(6) Uani 1 1 d . . . . .
C64 C 0.1422(2) 0.4584(2) 0.22087(19) 0.0235(7) Uani 1 1 d . . . . .
C65 C 0.1198(2) 0.5504(2) 0.1860(2) 0.0264(7) Uani 1 1 d . . . . .
H65A H 0.062117 0.560571 0.155614 0.032 Uiso 1 1 calc R U . . .
C66 C 0.1765(2) 0.6231(2) 0.19412(19) 0.0252(7) Uani 1 1 d . . . . .
C67 C 0.2663(2) 0.6064(2) 0.23525(18) 0.0205(6) Uani 1 1 d . . . . .
C68 C 0.3316(2) 0.6763(2) 0.24833(19) 0.0240(7) Uani 1 1 d . . . . .
H68A H 0.317530 0.739086 0.229762 0.029 Uiso 1 1 calc R U . . .
C69 C 0.4150(2) 0.6549(2) 0.28745(19) 0.0220(6) Uani 1 1 d . . . . .
H69A H 0.458144 0.703061 0.296214 0.026 Uiso 1 1 calc R U . . .
C70 C 0.1495(2) 0.7214(2) 0.1661(2) 0.0308(7) Uani 1 1 d . . . . .
H70A H 0.087055 0.722275 0.141557 0.046 Uiso 1 1 calc R U . . .
H70B H 0.182989 0.742473 0.122639 0.046 Uiso 1 1 calc R U . . .
H70C H 0.160906 0.763901 0.215854 0.046 Uiso 1 1 calc R U . . .

loop_
_atom_site_aniso_label
_atom_site_aniso_U_11
_atom_site_aniso_U_22
_atom_site_aniso_U_33
_atom_site_aniso_U_23
_atom_site_aniso_U_13
_atom_site_aniso_U_12
Ir1 0.00965(7) 0.01346(6) 0.01298(6) -0.00053(4) 0.00042(4) -0.00023(4)
S1 0.0153(4) 0.0239(4) 0.0243(4) 0.0020(3) -0.0053(3) 0.0011(3)
S2 0.0127(4) 0.0296(4) 0.0248(4) -0.0070(3) 0.0008(3) -0.0047(3)
O1 0.0170(11) 0.0148(9) 0.0191(10) -0.0003(8) 0.0023(8) 0.0013(8)
O2 0.0170(12) 0.0219(10) 0.0287(11) -0.0012(9) 0.0006(9) -0.0009(9)
O3 0.0172(12) 0.0337(12) 0.0356(13) -0.0041(10) 0.0016(10) -0.0043(10)
N1 0.0117(12) 0.0181(11) 0.0161(11) -0.0020(9) 0.0023(9) -0.0012(9)
N2 0.0109(12) 0.0150(11) 0.0170(11) -0.0005(9) 0.0000(9) -0.0004(9)
N3 0.0109(12) 0.0155(11) 0.0189(11) -0.0037(9) 0.0011(9) 0.0001(9)
N4 0.0163(13) 0.0153(12) 0.0264(13) -0.0027(10) 0.0054(10) 0.0009(10)
C1 0.0138(15) 0.0223(14) 0.0188(14) -0.0036(11) 0.0037(11) -0.0009(12)
C11 0.0162(15) 0.0227(14) 0.0187(13) 0.0002(11) 0.0026(11) 0.0008(12)
C12 0.0271(18) 0.0191(15) 0.0232(15) -0.0017(12) 0.0047(13) -0.0031(13)
C13 0.0211(17) 0.0274(16) 0.0275(16) -0.0054(13) -0.0004(13) -0.0125(14)
C14 0.0138(16) 0.0321(17) 0.0264(15) -0.0022(13) -0.0024(12) -0.0007(13)
C15 0.0123(14) 0.0217(14) 0.0190(13) -0.0019(11) 0.0004(11) -0.0006(11)
C16 0.0094(14) 0.0216(14) 0.0162(13) -0.0033(11) 0.0024(10) -0.0029(11)
C21 0.0177(15) 0.0160(13) 0.0138(13) -0.0014(10) 0.0033(11) 0.0014(11)
C22 0.0148(15) 0.0184(14) 0.0217(14) -0.0015(11) 0.0015(11) 0.0001(11)
C23 0.0215(17) 0.0167(14) 0.0319(16) -0.0006(12) 0.0038(13) -0.0025(12)
C24 0.0266(18) 0.0167(14) 0.0280(15) 0.0065(12) 0.0040(13) 0.0025(13)
C25 0.0216(17) 0.0229(15) 0.0214(14) 0.0021(12) 0.0001(12) 0.0034(13)
C26 0.0170(16) 0.0184(14) 0.0172(13) 0.0006(11) 0.0035(11) 0.0004(11)
C27 0.0129(14) 0.0206(14) 0.0150(13) 0.0007(10) -0.0006(11) 0.0028(11)
C31 0.0160(15) 0.0230(15) 0.0186(14) -0.0009(11) 0.0003(11) 0.0020(12)
C32 0.0296(18) 0.0196(15) 0.0143(13) -0.0024(11) 0.0013(12) 0.0014(12)
C33 0.0253(18) 0.0207(15) 0.0198(14) -0.0014(12) -0.0056(13) -0.0010(13)
C34 0.0199(17) 0.0236(16) 0.0244(15) -0.0017(12) -0.0048(13) -0.0058(12)
C35 0.0158(15) 0.0195(14) 0.0196(14) -0.0018(11) 0.0010(11) -0.0019(12)
C36 0.0157(15) 0.0131(13) 0.0141(12) -0.0006(10) -0.0033(10) 0.0003(11)
C41 0.0152(15) 0.0159(13) 0.0139(12) 0.0014(10) 0.0032(10) 0.0012(11)
C42 0.0159(15) 0.0250(15) 0.0208(14) -0.0047(12) 0.0018(12) -0.0031(12)
C43 0.0235(18) 0.0306(17) 0.0221(15) -0.0086(13) 0.0035(13) -0.0028(14)
C44 0.0222(17) 0.0337(18) 0.0291(16) -0.0115(14) 0.0134(13) -0.0005(14)
C45 0.0115(15) 0.0298(16) 0.0274(16) -0.0049(13) 0.0053(12) -0.0030(13)
C46 0.0136(15) 0.0166(13) 0.0203(14) -0.0029(11) -0.0002(11) -0.0020(11)
C47 0.0130(15) 0.0156(13) 0.0225(14) 0.0002(11) 0.0006(11) 0.0002(11)
C51 0.0110(14) 0.0178(14) 0.0172(13) -0.0005(10) -0.0017(11) -0.0035(11)
C52 0.0162(15) 0.0214(14) 0.0233(14) 0.0007(12) 0.0019(12) 0.0000(12)
C53 0.0252(18) 0.0215(15) 0.0268(16) 0.0058(13) -0.0017(13) -0.0022(13)
C54 0.0308(19) 0.0292(17) 0.0219(15) 0.0066(13) 0.0040(13) -0.0016(14)
C55 0.0211(17) 0.0309(17) 0.0190(14) 0.0001(12) 0.0028(12) -0.0044(13)
C56 0.0118(14) 0.0229(14) 0.0186(13) -0.0021(11) 0.0004(11) -0.0013(12)
C61 0.0173(16) 0.0223(14) 0.0152(13) -0.0033(11) 0.0047(11) 0.0013(12)
C62 0.0179(16) 0.0176(14) 0.0223(14) -0.0012(11) 0.0013(12) 0.0030(12)
C63 0.0188(16) 0.0211(14) 0.0182(13) -0.0026(11) 0.0055(11) 0.0001(12)
C64 0.0164(16) 0.0318(17) 0.0213(15) -0.0110(13) 0.0008(12) 0.0016(13)
C65 0.0184(17) 0.0358(18) 0.0234(15) -0.0026(13) -0.0005(13) 0.0055(14)
C66 0.0233(18) 0.0290(17) 0.0234(15) -0.0008(13) 0.0047(13) 0.0097(14)
C67 0.0209(17) 0.0226(14) 0.0181(14) -0.0016(12) 0.0037(12) 0.0046(13)
C68 0.0287(18) 0.0197(15) 0.0239(15) -0.0018(12) 0.0060(13) 0.0037(13)
C69 0.0237(17) 0.0189(14) 0.0245(15) -0.0008(12) 0.0076(12) 0.0030(12)
C70 0.030(2) 0.0308(18) 0.0307(17) 0.0049(14) 0.0037(14) 0.0092(15)

loop_
_atom_type_symbol
_atom_type_description
_atom_type_scat_dispersion_real
_atom_type_scat_dispersion_imag
_atom_type_scat_source
C C 0.0033 0.0016 'International Tables Vol C Tables 4.2.6.8 and 6.1.1.4'
H H 0.0000 0.0000 'International Tables Vol C Tables 4.2.6.8 and 6.1.1.4'
N N 0.0061 0.0033 'International Tables Vol C Tables 4.2.6.8 and 6.1.1.4'
O O 0.0106 0.0060 'International Tables Vol C Tables 4.2.6.8 and 6.1.1.4'
S S 0.1246 0.1234 'International Tables Vol C Tables 4.2.6.8 and 6.1.1.4'
Ir Ir -1.4442 7.9887 'International Tables Vol C Tables 4.2.6.8 and 6.1.1.4'

loop_
_geom_angle_atom_site_label_1
_geom_angle_atom_site_label_2
_geom_angle_atom_site_label_3
_geom_angle
_geom_angle_site_symmetry_1
_geom_angle_site_symmetry_3
_geom_angle_publ_flag
C21 Ir1 C41 90.12(11) . . ?
C21 Ir1 N1 80.42(10) . . ?
C41 Ir1 N1 94.35(10) . . ?
C21 Ir1 N2 91.36(10) . . ?
C41 Ir1 N2 80.18(10) . . ?
N1 Ir1 N2 170.17(9) . . ?
C21 Ir1 N3 94.19(10) . . ?
C41 Ir1 N3 175.16(9) . . ?
N1 Ir1 N3 88.54(9) . . ?
N2 Ir1 N3 97.49(9) . . ?
C21 Ir1 O1 176.62(9) . . ?
C41 Ir1 O1 88.70(9) . . ?
N1 Ir1 O1 96.50(8) . . ?
N2 Ir1 O1 91.56(8) . . ?
N3 Ir1 O1 87.11(8) . . ?
C27 S1 C15 89.52(13) . . ?
C47 S2 C35 89.43(14) . . ?
C51 O1 Ir1 128.22(17) . . ?
C63 O2 C64 121.4(2) . . ?
C27 N1 C16 111.7(2) . . ?
C27 N1 Ir1 113.28(18) . . ?
C16 N1 Ir1 134.94(19) . . ?
C47 N2 C36 110.9(2) . . ?
C47 N2 Ir1 113.20(18) . . ?
C36 N2 Ir1 135.21(19) . . ?
C1 N3 N4 113.0(2) . . ?
C1 N3 Ir1 126.7(2) . . ?
N4 N3 Ir1 120.16(17) . . ?
C61 N4 N3 116.7(2) . . ?
N3 C1 C56 127.0(3) . . ?
C16 C11 C12 117.6(3) . . ?
C13 C12 C11 122.1(3) . . ?
C14 C13 C12 121.1(3) . . ?
C13 C14 C15 117.5(3) . . ?
C14 C15 C16 121.6(3) . . ?
C14 C15 S1 127.9(2) . . ?
C16 C15 S1 110.4(2) . . ?
C11 C16 N1 127.1(3) . . ?
C11 C16 C15 119.9(3) . . ?
N1 C16 C15 112.8(2) . . ?
C22 C21 C26 115.8(3) . . ?
C22 C21 Ir1 129.7(2) . . ?
C26 C21 Ir1 114.5(2) . . ?
C23 C22 C21 121.6(3) . . ?
C22 C23 C24 121.3(3) . . ?
C25 C24 C23 118.9(3) . . ?
C24 C25 C26 119.5(3) . . ?
C25 C26 C21 122.7(3) . . ?
C25 C26 C27 124.2(3) . . ?
C21 C26 C27 113.1(2) . . ?
N1 C27 C26 118.1(2) . . ?
N1 C27 S1 115.4(2) . . ?
C26 C27 S1 126.4(2) . . ?
C32 C31 C36 119.0(3) . . ?
C31 C32 C33 121.4(3) . . ?
C34 C33 C32 120.6(3) . . ?
C33 C34 C35 118.4(3) . . ?
C36 C35 C34 121.6(3) . . ?
C36 C35 S2 110.7(2) . . ?
C34 C35 S2 127.8(2) . . ?
C35 C36 C31 119.0(2) . . ?
C35 C36 N2 113.4(2) . . ?
C31 C36 N2 127.5(3) . . ?
C42 C41 C46 115.9(3) . . ?
C42 C41 Ir1 128.9(2) . . ?
C46 C41 Ir1 115.08(19) . . ?
C43 C42 C41 121.2(3) . . ?
C42 C43 C44 121.6(3) . . ?
C45 C44 C43 119.0(3) . . ?
C44 C45 C46 119.0(3) . . ?
C45 C46 C41 123.2(3) . . ?
C45 C46 C47 124.2(3) . . ?
C41 C46 C47 112.5(3) . . ?
N2 C47 C46 118.8(3) . . ?
N2 C47 S2 115.6(2) . . ?
C46 C47 S2 125.6(2) . . ?
O1 C51 C52 118.1(3) . . ?
O1 C51 C56 125.9(3) . . ?
C52 C51 C56 116.0(3) . . ?
C53 C52 C51 122.4(3) . . ?
C52 C53 C54 120.6(3) . . ?
C55 C54 C53 119.0(3) . . ?
C54 C55 C56 122.4(3) . . ?
C55 C56 C51 119.6(3) . . ?
C55 C56 C1 115.6(3) . . ?
C51 C56 C1 124.7(3) . . ?
C62 C61 C69 119.9(3) . . ?
C62 C61 N4 122.6(3) . . ?
C69 C61 N4 117.3(3) . . ?
C63 C62 C61 118.5(3) . . ?
O2 C63 C62 115.9(3) . . ?
O2 C63 C67 121.3(3) . . ?
C62 C63 C67 122.8(3) . . ?
O3 C64 O2 116.3(3) . . ?
O3 C64 C65 127.1(3) . . ?
O2 C64 C65 116.5(3) . . ?
C66 C65 C64 123.3(3) . . ?
C65 C66 C67 118.7(3) . . ?
C65 C66 C70 122.6(3) . . ?
C67 C66 C70 118.7(3) . . ?
C63 C67 C68 117.4(3) . . ?
C63 C67 C66 118.3(3) . . ?
C68 C67 C66 124.3(3) . . ?
C69 C68 C67 120.8(3) . . ?
C68 C69 C61 120.6(3) . . ?

loop_
_geom_bond_atom_site_label_1
_geom_bond_atom_site_label_2
_geom_bond_distance
_geom_bond_site_symmetry_2
_geom_bond_publ_flag
Ir1 C21 2.014(3) . ?
Ir1 C41 2.016(3) . ?
Ir1 N1 2.071(2) . ?
Ir1 N2 2.071(2) . ?
Ir1 N3 2.129(2) . ?
Ir1 O1 2.1366(18) . ?
S1 C27 1.722(3) . ?
S1 C15 1.740(3) . ?
S2 C47 1.723(3) . ?
S2 C35 1.736(3) . ?
O1 C51 1.283(3) . ?
O2 C63 1.383(3) . ?
O2 C64 1.391(4) . ?
O3 C64 1.202(4) . ?
N1 C27 1.326(3) . ?
N1 C16 1.397(3) . ?
N2 C47 1.325(4) . ?
N2 C36 1.407(3) . ?
N3 C1 1.296(4) . ?
N3 N4 1.433(3) . ?
N4 C61 1.410(4) . ?
C1 C56 1.439(4) . ?
C11 C16 1.389(4) . ?
C11 C12 1.390(4) . ?
C12 C13 1.384(4) . ?
C13 C14 1.379(4) . ?
C14 C15 1.392(4) . ?
C15 C16 1.412(4) . ?
C21 C22 1.394(4) . ?
C21 C26 1.419(4) . ?
C22 C23 1.391(4) . ?
C23 C24 1.394(4) . ?
C24 C25 1.378(4) . ?
C25 C26 1.400(4) . ?
C26 C27 1.452(4) . ?
C31 C32 1.383(4) . ?
C31 C36 1.397(4) . ?
C32 C33 1.393(5) . ?
C33 C34 1.367(5) . ?
C34 C35 1.405(4) . ?
C35 C36 1.394(4) . ?
C41 C42 1.395(4) . ?
C41 C46 1.414(4) . ?
C42 C43 1.388(4) . ?
C43 C44 1.389(4) . ?
C44 C45 1.384(4) . ?
C45 C46 1.392(4) . ?
C46 C47 1.448(4) . ?
C51 C52 1.429(4) . ?
C51 C56 1.430(4) . ?
C52 C53 1.378(4) . ?
C53 C54 1.396(5) . ?
C54 C55 1.360(4) . ?
C55 C56 1.418(4) . ?
C61 C62 1.387(4) . ?
C61 C69 1.405(4) . ?
C62 C63 1.386(4) . ?
C63 C67 1.393(4) . ?
C64 C65 1.433(5) . ?
C65 C66 1.347(5) . ?
C66 C67 1.450(4) . ?
C66 C70 1.499(4) . ?
C67 C68 1.407(4) . ?
C68 C69 1.368(4) . ?
